data_4121207
loop_
_publ_author_name
'Sergio Grunder'
'Psaras L. McGrier'
'Adam C. Whalley'
'Megan M. Boyle'
'Charlotte Stern'
'J. Fraser Stoddart'

_publ_section_title
;
 A Water-Soluble pH-Triggered Molecular Switch
;
_journal_name_full 'Journal of the American Chemical Society'
_journal_page_first 17691
_journal_page_last 17694
_journal_paper_doi 10.1021/ja409006y
_journal_volume 135
_journal_year 2013
_chemical_formula_moiety 'C32 H44 N2 O8, C36 H32 N4, 4(F6 P), 6(C2 H3 N)'
_chemical_formula_sum 'C80 H94 F24 N12 O8 P4'
_chemical_formula_weight 1931.55
_chemical_name_systematic
; 
 ? 
;
_space_group_IT_number 2
_symmetry_cell_setting triclinic
_symmetry_space_group_name_Hall '-P 1'
_symmetry_space_group_name_H-M 'P -1'
_atom_sites_solution_hydrogens geom
_atom_sites_solution_primary direct
_atom_sites_solution_secondary difmap
_audit_creation_method SHELXL-97
_cell_angle_alpha 86.557(8)
_cell_angle_beta 81.545(10)
_cell_angle_gamma 76.912(9)
_cell_formula_units_Z 2
_cell_length_a 13.340(4)
_cell_length_b 13.590(3)
_cell_length_c 25.053(7)
_cell_measurement_reflns_used 9899
_cell_measurement_temperature 100(2)
_cell_measurement_theta_max 64.60
_cell_measurement_theta_min 4.82
_cell_volume 4374(2)
_computing_cell_refinement 'Bruker SAINT'
_computing_data_collection 'Bruker APEX2'
_computing_data_reduction 'Bruker SAINT'
_computing_molecular_graphics 'Bruker SHELXTL'
_computing_publication_material 'Bruker SHELXTL'
_computing_structure_refinement 'SHELXL-97 (Sheldrick, 2008)'
_computing_structure_solution 'SHELXS-97 (Sheldrick, 2008)'
_diffrn_ambient_temperature 100(2)
_diffrn_measured_fraction_theta_full 0.976
_diffrn_measured_fraction_theta_max 0.976
_diffrn_measurement_device_type 'Bruker APEX-II CCD'
_diffrn_measurement_method '\f and \w scans'
_diffrn_radiation_monochromator 'Quazar optics'
_diffrn_radiation_source microsource
_diffrn_radiation_type CuK\a
_diffrn_radiation_wavelength 1.54178
_diffrn_reflns_av_R_equivalents 0.0410
_diffrn_reflns_av_sigmaI/netI 0.0342
_diffrn_reflns_limit_h_max 15
_diffrn_reflns_limit_h_min -15
_diffrn_reflns_limit_k_max 14
_diffrn_reflns_limit_k_min -15
_diffrn_reflns_limit_l_max 29
_diffrn_reflns_limit_l_min -26
_diffrn_reflns_number 41568
_diffrn_reflns_theta_full 65.03
_diffrn_reflns_theta_max 65.03
_diffrn_reflns_theta_min 4.23
_diffrn_standards_number 0
_exptl_absorpt_coefficient_mu 1.794
_exptl_absorpt_correction_T_max 0.9650
_exptl_absorpt_correction_T_min 0.7088
_exptl_absorpt_correction_type numerical
_exptl_absorpt_process_details face-indexed
_exptl_crystal_colour brown
_exptl_crystal_density_diffrn 1.467
_exptl_crystal_description plate
_exptl_crystal_F_000 1996
_exptl_crystal_size_max 0.21
_exptl_crystal_size_mid 0.19
_exptl_crystal_size_min 0.02
_refine_diff_density_max 0.567
_refine_diff_density_min -0.428
_refine_diff_density_rms 0.054
_refine_ls_extinction_method none
_refine_ls_goodness_of_fit_ref 1.079
_refine_ls_hydrogen_treatment mixed
_refine_ls_matrix_type full
_refine_ls_number_parameters 1204
_refine_ls_number_reflns 14535
_refine_ls_number_restraints 48
_refine_ls_restrained_S_all 1.079
_refine_ls_R_factor_all 0.0525
_refine_ls_R_factor_gt 0.0431
_refine_ls_shift/su_max 0.001
_refine_ls_shift/su_mean 0.000
_refine_ls_structure_factor_coef Fsqd
_refine_ls_weighting_details 'calc w=1/[\s^2^(Fo^2^)+(0.0734P)^2^+0.9862P] where P=(Fo^2^+2Fc^2^)/3'
_refine_ls_weighting_scheme calc
_refine_ls_wR_factor_gt 0.1201
_refine_ls_wR_factor_ref 0.1264
_reflns_number_gt 11840
_reflns_number_total 14535
_reflns_threshold_expression >2sigma(I)
_cod_data_source_file ja409006y_si_002.cif
_cod_data_source_block n1383
_cod_original_cell_volume 4374.1(19)
_cod_database_code 4121207

loop_
_symmetry_equiv_pos_as_xyz
'x, y, z'
'-x, -y, -z'

loop_
_atom_site_label
_atom_site_type_symbol
_atom_site_fract_x
_atom_site_fract_y
_atom_site_fract_z
_atom_site_U_iso_or_equiv
_atom_site_adp_type
_atom_site_occupancy
_atom_site_symmetry_multiplicity
_atom_site_calc_flag
_atom_site_refinement_flags
_atom_site_disorder_assembly
_atom_site_disorder_group
P1 P 0.78757(4) 0.00234(4) 0.31027(2) 0.02913(14) Uani 1 1 d . . .
P2 P 0.62875(4) 0.78838(4) 0.17893(2) 0.02920(14) Uani 1 1 d . . .
P3 P 0.27742(5) 0.51169(6) 0.52895(3) 0.04813(19) Uani 1 1 d . . .
P4 P 0.23193(4) 0.65432(4) 0.97757(2) 0.02853(14) Uani 1 1 d . . .
F1 F 0.86054(11) -0.08813(11) 0.27605(6) 0.0464(4) Uani 1 1 d . . .
F2 F 0.71379(12) 0.09145(11) 0.34526(6) 0.0545(4) Uani 1 1 d . . .
F3 F 0.73356(11) -0.07638(11) 0.34723(6) 0.0463(4) Uani 1 1 d . . .
F4 F 0.87125(10) -0.00778(12) 0.35053(5) 0.0435(3) Uani 1 1 d . . .
F5 F 0.84211(13) 0.08058(11) 0.27397(6) 0.0516(4) Uani 1 1 d . . .
F6 F 0.70306(11) 0.01208(14) 0.27010(6) 0.0582(4) Uani 1 1 d . . .
F7 F 0.70840(10) 0.69868(10) 0.14583(5) 0.0397(3) Uani 1 1 d . . .
F8 F 0.55061(10) 0.87829(10) 0.21170(5) 0.0401(3) Uani 1 1 d . . .
F9 F 0.57297(11) 0.70821(11) 0.21338(6) 0.0462(4) Uani 1 1 d . . .
F10 F 0.55085(10) 0.79704(11) 0.13530(5) 0.0392(3) Uani 1 1 d . . .
F11 F 0.68464(10) 0.86848(9) 0.14388(5) 0.0363(3) Uani 1 1 d . . .
F12 F 0.70819(11) 0.77966(11) 0.22201(6) 0.0449(3) Uani 1 1 d . . .
F13 F 0.38239(18) 0.4944(2) 0.48985(10) 0.1347(12) Uani 1 1 d . A .
F14 F 0.17232(12) 0.53278(13) 0.56936(6) 0.0599(4) Uani 1 1 d . A .
F15 F 0.2180(3) 0.5294(5) 0.47918(11) 0.0898(18) Uani 0.686(8) 1 d PU A 1
F16 F 0.2803(6) 0.3992(3) 0.5338(2) 0.100(2) Uani 0.686(8) 1 d PU A 1
F17 F 0.3315(3) 0.5053(3) 0.58245(12) 0.0667(11) Uani 0.686(8) 1 d PU A 1
F18 F 0.2667(3) 0.6345(2) 0.5285(2) 0.0864(15) Uani 0.686(8) 1 d PU A 1
F15B F 0.2159(11) 0.4506(9) 0.4917(6) 0.160(6) Uani 0.314(8) 1 d PU A 2
F16B F 0.3246(8) 0.4020(10) 0.5524(6) 0.109(5) Uani 0.314(8) 1 d PU A 2
F17B F 0.3444(7) 0.5588(14) 0.5532(8) 0.158(8) Uani 0.314(8) 1 d PU A 2
F18B F 0.2374(7) 0.6019(6) 0.4921(3) 0.079(4) Uani 0.314(8) 1 d PU A 2
F19 F 0.34573(13) 0.6276(2) 0.94685(8) 0.0924(8) Uani 1 1 d . . .
F20 F 0.11650(11) 0.68106(14) 1.00877(6) 0.0560(4) Uani 1 1 d . . .
F21 F 0.18844(12) 0.60306(17) 0.93353(7) 0.0767(6) Uani 1 1 d . . .
F22 F 0.20818(18) 0.75829(18) 0.94656(10) 0.1030(9) Uani 1 1 d . . .
F23 F 0.27221(10) 0.70609(10) 1.02313(6) 0.0413(3) Uani 1 1 d . . .
F24 F 0.25193(16) 0.55255(13) 1.01147(10) 0.0892(7) Uani 1 1 d . . .
O1 O 0.42702(12) 0.20444(11) 0.43862(6) 0.0330(3) Uani 1 1 d . . .
O2 O 0.29235(12) 0.07850(12) 0.49968(6) 0.0337(4) Uani 1 1 d . . .
O3 O 0.15989(11) -0.03209(11) 0.45802(6) 0.0305(3) Uani 1 1 d . . .
O4 O 0.19936(11) -0.12701(11) 0.35483(6) 0.0290(3) Uani 1 1 d . . .
O5 O 0.22274(11) -0.09044(11) 0.13217(6) 0.0299(3) Uani 1 1 d . . .
O6 O 0.28845(12) 0.02742(11) 0.03933(6) 0.0308(3) Uani 1 1 d . . .
O7 O 0.19181(12) 0.23202(11) 0.00830(6) 0.0306(3) Uani 1 1 d . . .
O8 O 0.07679(12) 0.38505(11) 0.08727(6) 0.0328(3) Uani 1 1 d . . .
N1 N 0.37594(14) 0.58192(12) 0.33415(7) 0.0270(4) Uani 1 1 d . . .
N2 N 0.01187(13) 0.72796(12) 0.15329(7) 0.0252(4) Uani 1 1 d . . .
N3 N 0.06081(13) 1.18205(12) 0.15240(7) 0.0225(4) Uani 1 1 d . . .
N4 N 0.40468(13) 1.04699(12) 0.34333(7) 0.0232(4) Uani 1 1 d . . .
N5 N 0.41069(16) 0.33027(14) 0.35215(9) 0.0344(4) Uani 1 1 d . . .
N6 N 0.10971(17) 0.43613(15) 0.18437(9) 0.0371(5) Uani 1 1 d . . .
N7 N 1.00509(19) 0.67082(19) 0.41510(10) 0.0549(6) Uani 1 1 d . . .
N8 N 0.7870(3) 0.5334(2) 0.27902(13) 0.0878(10) Uani 1 1 d . . .
N9 N 0.43246(17) 0.57165(19) 0.11346(9) 0.0496(6) Uani 1 1 d . . .
N10 N 0.76907(19) 0.29899(17) 0.20356(9) 0.0530(6) Uani 1 1 d . . .
N11 N 0.98533(19) 0.19587(19) 0.38663(11) 0.0568(6) Uani 1 1 d . . .
N12 N 0.45966(19) 0.1709(2) 0.09522(11) 0.0637(7) Uani 1 1 d . . .
C1 C 0.27417(17) 0.60115(15) 0.35316(9) 0.0285(5) Uani 1 1 d . . .
H1 H 0.2529 0.5991 0.3910 0.034 Uiso 1 1 calc R . .
C2 C 0.20055(17) 0.62362(15) 0.31893(8) 0.0267(5) Uani 1 1 d . . .
H2 H 0.1289 0.6370 0.3331 0.032 Uiso 1 1 calc R . .
C3 C 0.23053(16) 0.62694(14) 0.26325(8) 0.0237(4) Uani 1 1 d . . .
C4 C 0.33706(16) 0.60346(15) 0.24443(9) 0.0259(4) Uani 1 1 d . . .
H4 H 0.3605 0.6024 0.2067 0.031 Uiso 1 1 calc R . .
C5 C 0.40728(17) 0.58213(15) 0.28033(9) 0.0279(5) Uani 1 1 d . . .
H5 H 0.4795 0.5672 0.2673 0.033 Uiso 1 1 calc R . .
C6 C 0.15296(16) 0.65824(14) 0.22520(8) 0.0235(4) Uani 1 1 d . . .
C7 C 0.04719(16) 0.69304(15) 0.24290(9) 0.0282(5) Uani 1 1 d . . .
H7 H 0.0226 0.6932 0.2805 0.034 Uiso 1 1 calc R . .
C8 C -0.02151(17) 0.72698(15) 0.20675(9) 0.0283(5) Uani 1 1 d . . .
H8 H -0.0933 0.7500 0.2195 0.034 Uiso 1 1 calc R . .
C9 C 0.11287(17) 0.69404(16) 0.13477(9) 0.0296(5) Uani 1 1 d . . .
H9 H 0.1354 0.6952 0.0970 0.036 Uiso 1 1 calc R . .
C10 C 0.18388(17) 0.65777(16) 0.16946(9) 0.0283(5) Uani 1 1 d . . .
H10 H 0.2546 0.6321 0.1555 0.034 Uiso 1 1 calc R . .
C11 C -0.06168(17) 0.77719(16) 0.11451(9) 0.0282(5) Uani 1 1 d . . .
H11A H -0.1330 0.7697 0.1284 0.034 Uiso 1 1 calc R . .
H11B H -0.0406 0.7448 0.0790 0.034 Uiso 1 1 calc R . .
C12 C -0.05859(15) 0.88739(15) 0.10861(8) 0.0240(4) Uani 1 1 d . . .
C13 C -0.12082(16) 0.95520(15) 0.14594(8) 0.0255(4) Uani 1 1 d . . .
H13 H -0.1714 0.9337 0.1720 0.031 Uiso 1 1 calc R . .
C14 C -0.10892(16) 1.05398(15) 0.14504(8) 0.0248(4) Uani 1 1 d . . .
H14 H -0.1520 1.1003 0.1703 0.030 Uiso 1 1 calc R . .
C15 C -0.03439(16) 1.08589(15) 0.10751(8) 0.0233(4) Uani 1 1 d . . .
C16 C 0.02453(16) 1.01963(16) 0.06890(8) 0.0259(4) Uani 1 1 d . . .
H16 H 0.0733 1.0419 0.0421 0.031 Uiso 1 1 calc R . .
C17 C 0.01226(16) 0.92036(16) 0.06937(8) 0.0265(4) Uani 1 1 d . . .
H17 H 0.0525 0.8752 0.0428 0.032 Uiso 1 1 calc R . .
C18 C -0.01240(17) 1.18870(15) 0.11142(8) 0.0257(4) Uani 1 1 d . . .
H18A H -0.0778 1.2384 0.1226 0.031 Uiso 1 1 calc R . .
H18B H 0.0194 1.2110 0.0759 0.031 Uiso 1 1 calc R . .
C19 C 0.16316(17) 1.16535(15) 0.13598(8) 0.0268(5) Uani 1 1 d . . .
H19 H 0.1884 1.1643 0.0985 0.032 Uiso 1 1 calc R . .
C20 C 0.23241(17) 1.14965(15) 0.17318(8) 0.0260(4) Uani 1 1 d . . .
H20 H 0.3049 1.1385 0.1611 0.031 Uiso 1 1 calc R . .
C21 C 0.19681(15) 1.15010(13) 0.22815(8) 0.0210(4) Uani 1 1 d . . .
C22 C 0.08903(16) 1.17119(15) 0.24370(8) 0.0247(4) Uani 1 1 d . . .
H22 H 0.0615 1.1749 0.2809 0.030 Uiso 1 1 calc R . .
C23 C 0.02313(17) 1.18647(15) 0.20536(8) 0.0257(4) Uani 1 1 d . . .
H23 H -0.0498 1.2003 0.2162 0.031 Uiso 1 1 calc R . .
C24 C 0.26991(15) 1.12187(14) 0.26909(8) 0.0213(4) Uani 1 1 d . . .
C25 C 0.37673(16) 1.09257(16) 0.25342(8) 0.0266(5) Uani 1 1 d . . .
H25 H 0.4044 1.0984 0.2165 0.032 Uiso 1 1 calc R . .
C26 C 0.44227(16) 1.05533(16) 0.29077(8) 0.0273(5) Uani 1 1 d . . .
H26 H 0.5149 1.0352 0.2795 0.033 Uiso 1 1 calc R . .
C27 C 0.30220(16) 1.07854(16) 0.36038(8) 0.0267(4) Uani 1 1 d . . .
H27 H 0.2768 1.0744 0.3977 0.032 Uiso 1 1 calc R . .
C28 C 0.23427(16) 1.11669(15) 0.32410(8) 0.0254(4) Uani 1 1 d . . .
H28 H 0.1624 1.1397 0.3366 0.030 Uiso 1 1 calc R . .
C29 C 0.47470(16) 0.99284(16) 0.38224(8) 0.0264(4) Uani 1 1 d . . .
H29A H 0.4491 1.0191 0.4189 0.032 Uiso 1 1 calc R . .
H29B H 0.5458 1.0041 0.3715 0.032 Uiso 1 1 calc R . .
C30 C 0.47660(15) 0.88172(15) 0.38233(8) 0.0231(4) Uani 1 1 d . . .
C31 C 0.54348(16) 0.81952(16) 0.34434(8) 0.0266(5) Uani 1 1 d . . .
H31 H 0.5924 0.8459 0.3195 0.032 Uiso 1 1 calc R . .
C32 C 0.53892(16) 0.71891(16) 0.34266(9) 0.0276(5) Uani 1 1 d . . .
H32 H 0.5844 0.6768 0.3163 0.033 Uiso 1 1 calc R . .
C33 C 0.46882(16) 0.67903(15) 0.37896(8) 0.0257(4) Uani 1 1 d . . .
C34 C 0.40387(16) 0.74048(16) 0.41814(8) 0.0274(5) Uani 1 1 d . . .
H34 H 0.3573 0.7131 0.4440 0.033 Uiso 1 1 calc R . .
C35 C 0.40685(16) 0.84120(16) 0.41951(8) 0.0250(4) Uani 1 1 d . . .
H35 H 0.3612 0.8832 0.4459 0.030 Uiso 1 1 calc R . .
C36 C 0.45488(18) 0.57364(16) 0.37215(9) 0.0321(5) Uani 1 1 d . . .
H36A H 0.5217 0.5296 0.3571 0.039 Uiso 1 1 calc R . .
H36B H 0.4303 0.5443 0.4074 0.039 Uiso 1 1 calc R . .
C37 C 0.38251(17) 0.34322(15) 0.30092(9) 0.0310(5) Uani 1 1 d . . .
C38 C 0.45614(19) 0.33229(16) 0.25568(10) 0.0344(5) Uani 1 1 d . . .
H38 H 0.5277 0.3120 0.2596 0.041 Uiso 1 1 calc R . .
C39 C 0.42672(19) 0.35066(17) 0.20402(10) 0.0368(5) Uani 1 1 d . . .
H39 H 0.4788 0.3439 0.1734 0.044 Uiso 1 1 calc R . .
C40 C 0.32476(19) 0.37807(16) 0.19690(10) 0.0348(5) Uani 1 1 d . . .
H40 H 0.3065 0.3902 0.1615 0.042 Uiso 1 1 calc R . .
C41 C 0.24547(18) 0.38863(15) 0.24207(9) 0.0309(5) Uani 1 1 d . . .
C42 C 0.13692(18) 0.41753(15) 0.23581(10) 0.0326(5) Uani 1 1 d . . .
C43 C 0.06296(18) 0.42889(16) 0.28119(10) 0.0342(5) Uani 1 1 d . . .
H43 H -0.0086 0.4480 0.2772 0.041 Uiso 1 1 calc R . .
C44 C 0.09238(18) 0.41255(16) 0.33296(10) 0.0350(5) Uani 1 1 d . . .
H44 H 0.0403 0.4209 0.3636 0.042 Uiso 1 1 calc R . .
C45 C 0.19487(18) 0.38474(16) 0.34019(10) 0.0331(5) Uani 1 1 d . . .
H45 H 0.2132 0.3743 0.3757 0.040 Uiso 1 1 calc R . .
C46 C 0.27368(17) 0.37155(15) 0.29505(9) 0.0294(5) Uani 1 1 d . . .
C47 C 0.51307(18) 0.27373(18) 0.36129(10) 0.0380(5) Uani 1 1 d . . .
H47A H 0.5655 0.3140 0.3482 0.046 Uiso 1 1 calc R . .
H47B H 0.5312 0.2103 0.3411 0.046 Uiso 1 1 calc R . .
C48 C 0.51340(18) 0.24986(18) 0.42050(10) 0.0391(6) Uani 1 1 d . . .
H48A H 0.5792 0.2027 0.4269 0.047 Uiso 1 1 calc R . .
H48B H 0.5067 0.3124 0.4403 0.047 Uiso 1 1 calc R . .
C49 C 0.42039(19) 0.18004(18) 0.49471(9) 0.0362(5) Uani 1 1 d . . .
H49A H 0.4385 0.2340 0.5137 0.043 Uiso 1 1 calc R . .
H49B H 0.4708 0.1161 0.5007 0.043 Uiso 1 1 calc R . .
C50 C 0.3136(2) 0.16892(18) 0.51717(9) 0.0380(6) Uani 1 1 d . . .
H50A H 0.3062 0.1676 0.5571 0.046 Uiso 1 1 calc R . .
H50B H 0.2623 0.2280 0.5055 0.046 Uiso 1 1 calc R . .
C51 C 0.1918(2) 0.0687(2) 0.52483(10) 0.0426(6) Uani 1 1 d . . .
H51A H 0.1383 0.1236 0.5113 0.051 Uiso 1 1 calc R . .
H51B H 0.1868 0.0753 0.5643 0.051 Uiso 1 1 calc R . .
C52 C 0.17143(19) -0.03114(19) 0.51339(9) 0.0379(5) Uani 1 1 d . . .
H52A H 0.2300 -0.0863 0.5218 0.045 Uiso 1 1 calc R . .
H52B H 0.1074 -0.0418 0.5362 0.045 Uiso 1 1 calc R . .
C53 C 0.11845(17) -0.11454(17) 0.44556(9) 0.0335(5) Uani 1 1 d . . .
H53A H 0.0523 -0.1148 0.4693 0.040 Uiso 1 1 calc R . .
H53B H 0.1679 -0.1792 0.4514 0.040 Uiso 1 1 calc R . .
C54 C 0.10015(16) -0.10321(17) 0.38776(9) 0.0316(5) Uani 1 1 d . . .
H54A H 0.0566 -0.1496 0.3804 0.038 Uiso 1 1 calc R . .
H54B H 0.0637 -0.0331 0.3798 0.038 Uiso 1 1 calc R . .
C55 C 0.20083(16) -0.11799(14) 0.29971(9) 0.0247(4) Uani 1 1 d . . .
C56 C 0.29806(16) -0.14282(14) 0.26910(9) 0.0255(4) Uani 1 1 d . . .
H56 H 0.3581 -0.1649 0.2866 0.031 Uiso 1 1 calc R . .
C57 C 0.30867(16) -0.13582(15) 0.21313(9) 0.0268(5) Uani 1 1 d . . .
H57 H 0.3755 -0.1535 0.1924 0.032 Uiso 1 1 calc R . .
C58 C 0.22053(16) -0.10258(14) 0.18753(9) 0.0264(5) Uani 1 1 d . . .
C59 C 0.12345(16) -0.07879(14) 0.21771(9) 0.0258(4) Uani 1 1 d . . .
H59 H 0.0635 -0.0573 0.2001 0.031 Uiso 1 1 calc R . .
C60 C 0.11274(16) -0.08603(15) 0.27393(9) 0.0264(5) Uani 1 1 d . . .
H60 H 0.0458 -0.0693 0.2946 0.032 Uiso 1 1 calc R . .
C61 C 0.32219(17) -0.11347(16) 0.10010(9) 0.0327(5) Uani 1 1 d . . .
H61A H 0.3520 -0.1870 0.1020 0.039 Uiso 1 1 calc R . .
H61B H 0.3700 -0.0778 0.1136 0.039 Uiso 1 1 calc R . .
C62 C 0.30900(19) -0.08006(16) 0.04260(9) 0.0344(5) Uani 1 1 d . . .
H62A H 0.3730 -0.1087 0.0181 0.041 Uiso 1 1 calc R . .
H62B H 0.2506 -0.1042 0.0316 0.041 Uiso 1 1 calc R . .
C63 C 0.29201(19) 0.06586(17) -0.01469(9) 0.0344(5) Uani 1 1 d . . .
H63A H 0.2311 0.0559 -0.0303 0.041 Uiso 1 1 calc R . .
H63B H 0.3558 0.0296 -0.0369 0.041 Uiso 1 1 calc R . .
C64 C 0.29132(19) 0.17625(17) -0.01462(9) 0.0343(5) Uani 1 1 d . . .
H64A H 0.3450 0.1866 0.0065 0.041 Uiso 1 1 calc R . .
H64B H 0.3082 0.2012 -0.0521 0.041 Uiso 1 1 calc R . .
C65 C 0.19211(19) 0.33716(16) 0.00628(10) 0.0343(5) Uani 1 1 d . . .
H65A H 0.2083 0.3595 -0.0317 0.041 Uiso 1 1 calc R . .
H65B H 0.2470 0.3483 0.0263 0.041 Uiso 1 1 calc R . .
C66 C 0.09019(18) 0.39822(17) 0.02997(9) 0.0340(5) Uani 1 1 d . . .
H66A H 0.0865 0.4705 0.0202 0.041 Uiso 1 1 calc R . .
H66B H 0.0337 0.3771 0.0152 0.041 Uiso 1 1 calc R . .
C67 C 0.00187(19) 0.46616(17) 0.11373(10) 0.0380(6) Uani 1 1 d . . .
H67A H -0.0682 0.4667 0.1049 0.046 Uiso 1 1 calc R . .
H67B H 0.0193 0.5317 0.1017 0.046 Uiso 1 1 calc R . .
C68 C 0.00366(19) 0.45022(17) 0.17346(10) 0.0380(6) Uani 1 1 d . . .
H68A H -0.0406 0.5096 0.1928 0.046 Uiso 1 1 calc R . .
H68B H -0.0240 0.3900 0.1863 0.046 Uiso 1 1 calc R . .
C69 C 0.9858(2) 0.6577(2) 0.46071(12) 0.0482(7) Uani 1 1 d . . .
C70 C 0.9612(3) 0.6406(3) 0.51849(12) 0.0736(10) Uani 1 1 d . . .
H70A H 0.8928 0.6237 0.5263 0.110 Uiso 1 1 calc R . .
H70B H 0.9604 0.7019 0.5374 0.110 Uiso 1 1 calc R . .
H70C H 1.0139 0.5846 0.5307 0.110 Uiso 1 1 calc R . .
C71 C 0.7968(2) 0.5932(2) 0.30719(11) 0.0506(7) Uani 1 1 d . . .
C72 C 0.8079(2) 0.6673(2) 0.34238(11) 0.0471(6) Uani 1 1 d . . .
H72A H 0.8766 0.6480 0.3543 0.071 Uiso 1 1 calc R . .
H72B H 0.7541 0.6719 0.3739 0.071 Uiso 1 1 calc R . .
H72C H 0.8007 0.7330 0.3232 0.071 Uiso 1 1 calc R . .
C73 C 0.47416(17) 0.59775(18) 0.07453(10) 0.0346(5) Uani 1 1 d . . .
C74 C 0.5269(2) 0.6324(2) 0.02521(13) 0.0584(8) Uani 1 1 d . . .
H74A H 0.5440 0.6971 0.0311 0.088 Uiso 1 1 calc R . .
H74B H 0.4817 0.6414 -0.0030 0.088 Uiso 1 1 calc R . .
H74C H 0.5910 0.5825 0.0140 0.088 Uiso 1 1 calc R . .
C75 C 0.72431(19) 0.37687(18) 0.19123(9) 0.0365(5) Uani 1 1 d . . .
C76 C 0.6666(2) 0.47551(18) 0.17585(10) 0.0421(6) Uani 1 1 d . . .
H76A H 0.5936 0.4734 0.1762 0.063 Uiso 1 1 calc R . .
H76B H 0.6957 0.4945 0.1395 0.063 Uiso 1 1 calc R . .
H76C H 0.6716 0.5254 0.2015 0.063 Uiso 1 1 calc R . .
C77 C 0.9093(2) 0.2359(2) 0.37044(12) 0.0478(7) Uani 1 1 d . . .
C78 C 0.8147(2) 0.2888(2) 0.34823(14) 0.0626(8) Uani 1 1 d . . .
H78A H 0.8257 0.3527 0.3308 0.094 Uiso 1 1 calc R . .
H78B H 0.7564 0.3025 0.3775 0.094 Uiso 1 1 calc R . .
H78C H 0.7992 0.2464 0.3216 0.094 Uiso 1 1 calc R . .
C79 C 0.5349(2) 0.1510(2) 0.11355(11) 0.0428(6) Uani 1 1 d . . .
C80 C 0.6307(2) 0.1264(2) 0.13699(13) 0.0516(7) Uani 1 1 d . . .
H80A H 0.6230 0.1663 0.1692 0.077 Uiso 1 1 calc R . .
H80B H 0.6873 0.1419 0.1106 0.077 Uiso 1 1 calc R . .
H80C H 0.6466 0.0543 0.1470 0.077 Uiso 1 1 calc R . .
H5N H 0.364(2) 0.3209(19) 0.3760(11) 0.035(7) Uiso 1 1 d . . .
H6N H 0.1546(19) 0.4138(18) 0.1569(10) 0.029(6) Uiso 1 1 d . . .

loop_
_atom_site_aniso_label
_atom_site_aniso_U_11
_atom_site_aniso_U_22
_atom_site_aniso_U_33
_atom_site_aniso_U_23
_atom_site_aniso_U_13
_atom_site_aniso_U_12
P1 0.0231(3) 0.0321(3) 0.0323(3) -0.0026(2) -0.0024(2) -0.0066(2)
P2 0.0269(3) 0.0308(3) 0.0299(3) -0.0026(2) 0.0014(2) -0.0093(2)
P3 0.0429(4) 0.0527(4) 0.0401(4) 0.0163(3) 0.0011(3) -0.0013(3)
P4 0.0253(3) 0.0304(3) 0.0305(3) -0.0033(2) -0.0050(2) -0.0058(2)
F1 0.0409(8) 0.0450(8) 0.0519(9) -0.0168(7) -0.0028(7) -0.0049(6)
F2 0.0496(9) 0.0428(8) 0.0608(10) -0.0110(7) 0.0096(7) 0.0029(7)
F3 0.0417(8) 0.0484(8) 0.0541(9) 0.0015(7) -0.0028(7) -0.0237(7)
F4 0.0324(7) 0.0673(10) 0.0355(7) -0.0027(7) -0.0056(6) -0.0199(7)
F5 0.0652(10) 0.0474(9) 0.0428(8) 0.0067(7) 0.0030(7) -0.0224(8)
F6 0.0379(8) 0.0825(12) 0.0550(9) -0.0003(8) -0.0203(7) -0.0066(8)
F7 0.0409(7) 0.0317(7) 0.0420(8) -0.0028(6) 0.0095(6) -0.0078(6)
F8 0.0335(7) 0.0437(8) 0.0420(8) -0.0137(6) -0.0016(6) -0.0051(6)
F9 0.0500(8) 0.0448(8) 0.0423(8) 0.0005(6) 0.0130(7) -0.0203(7)
F10 0.0316(7) 0.0515(8) 0.0378(7) -0.0085(6) -0.0021(6) -0.0157(6)
F11 0.0350(7) 0.0323(7) 0.0441(8) 0.0009(6) -0.0035(6) -0.0141(6)
F12 0.0375(8) 0.0556(9) 0.0404(8) -0.0020(6) -0.0076(6) -0.0060(7)
F13 0.0753(15) 0.173(3) 0.0989(17) 0.0635(17) 0.0446(13) 0.0365(16)
F14 0.0484(9) 0.0763(12) 0.0465(9) 0.0140(8) 0.0026(7) -0.0061(8)
F15 0.094(2) 0.135(5) 0.0352(15) 0.015(2) -0.0150(14) -0.016(3)
F16 0.175(6) 0.041(2) 0.071(3) -0.021(2) 0.022(3) -0.019(3)
F17 0.0388(18) 0.104(3) 0.0557(18) 0.0089(16) -0.0138(13) -0.0111(15)
F18 0.114(3) 0.0495(18) 0.085(3) 0.0225(18) 0.016(2) -0.0216(18)
F15B 0.240(13) 0.076(7) 0.181(11) -0.039(7) -0.140(10) 0.010(7)
F16B 0.071(6) 0.101(9) 0.110(10) 0.059(7) 0.019(5) 0.036(5)
F17B 0.054(5) 0.226(17) 0.220(16) -0.123(14) 0.013(8) -0.073(8)
F18B 0.106(6) 0.042(4) 0.060(6) 0.022(4) 0.033(5) 0.012(4)
F19 0.0344(9) 0.164(2) 0.0836(13) -0.0714(14) 0.0179(9) -0.0312(11)
F20 0.0287(7) 0.0911(12) 0.0507(9) -0.0347(8) 0.0011(6) -0.0141(8)
F21 0.0422(9) 0.1359(18) 0.0592(11) -0.0605(11) 0.0042(8) -0.0266(10)
F22 0.1094(17) 0.0987(16) 0.1246(18) 0.0827(14) -0.0779(15) -0.0547(14)
F23 0.0361(7) 0.0416(8) 0.0515(8) -0.0120(6) -0.0118(6) -0.0129(6)
F24 0.0870(14) 0.0337(9) 0.165(2) 0.0340(11) -0.0710(14) -0.0257(9)
O1 0.0359(8) 0.0298(8) 0.0370(9) 0.0006(7) -0.0133(7) -0.0098(7)
O2 0.0393(9) 0.0378(9) 0.0260(8) -0.0054(6) -0.0035(7) -0.0119(7)
O3 0.0309(8) 0.0351(8) 0.0261(8) 0.0001(6) -0.0010(6) -0.0107(6)
O4 0.0226(7) 0.0318(8) 0.0321(8) -0.0024(6) -0.0051(6) -0.0039(6)
O5 0.0296(8) 0.0280(8) 0.0324(8) 0.0029(6) -0.0072(6) -0.0061(6)
O6 0.0445(9) 0.0223(7) 0.0263(8) 0.0010(6) -0.0051(7) -0.0088(6)
O7 0.0384(9) 0.0238(8) 0.0307(8) 0.0060(6) -0.0057(7) -0.0106(6)
O8 0.0412(9) 0.0208(7) 0.0387(9) 0.0024(6) -0.0125(7) -0.0079(6)
N1 0.0370(10) 0.0170(8) 0.0280(10) 0.0006(7) -0.0074(8) -0.0067(7)
N2 0.0267(9) 0.0164(8) 0.0337(10) -0.0020(7) -0.0047(8) -0.0066(7)
N3 0.0299(9) 0.0143(8) 0.0250(9) 0.0015(7) -0.0073(7) -0.0065(7)
N4 0.0247(9) 0.0203(8) 0.0261(9) -0.0019(7) -0.0058(7) -0.0065(7)
N5 0.0313(10) 0.0303(10) 0.0399(12) 0.0036(9) -0.0034(9) -0.0052(8)
N6 0.0400(12) 0.0333(11) 0.0418(12) -0.0047(9) -0.0085(10) -0.0133(9)
N7 0.0497(14) 0.0592(15) 0.0543(16) -0.0060(12) 0.0101(12) -0.0186(12)
N8 0.106(3) 0.069(2) 0.075(2) -0.0220(17) -0.0356(18) 0.0283(17)
N9 0.0375(12) 0.0638(15) 0.0386(13) 0.0016(11) -0.0016(10) 0.0041(11)
N10 0.0608(15) 0.0404(13) 0.0500(14) -0.0030(10) -0.0089(11) 0.0063(11)
N11 0.0401(13) 0.0493(14) 0.0738(17) -0.0004(12) 0.0075(12) -0.0048(11)
N12 0.0418(14) 0.095(2) 0.0584(16) -0.0248(14) -0.0028(12) -0.0206(14)
C1 0.0399(13) 0.0224(10) 0.0248(11) 0.0008(8) -0.0017(9) -0.0120(9)
C2 0.0331(11) 0.0211(10) 0.0269(11) -0.0033(8) 0.0003(9) -0.0103(9)
C3 0.0320(11) 0.0102(9) 0.0296(11) -0.0018(8) -0.0027(9) -0.0065(8)
C4 0.0335(12) 0.0178(10) 0.0258(11) -0.0025(8) -0.0027(9) -0.0051(8)
C5 0.0301(11) 0.0204(10) 0.0320(12) -0.0028(9) -0.0016(9) -0.0044(8)
C6 0.0307(11) 0.0124(9) 0.0286(11) -0.0003(8) -0.0033(9) -0.0083(8)
C7 0.0309(11) 0.0231(10) 0.0285(11) 0.0005(9) 0.0030(9) -0.0063(9)
C8 0.0259(11) 0.0244(11) 0.0331(12) 0.0008(9) 0.0012(9) -0.0065(9)
C9 0.0339(12) 0.0272(11) 0.0271(11) -0.0027(9) -0.0020(9) -0.0061(9)
C10 0.0269(11) 0.0268(11) 0.0287(11) -0.0038(9) 0.0006(9) -0.0024(9)
C11 0.0284(11) 0.0258(11) 0.0337(12) -0.0036(9) -0.0102(9) -0.0080(9)
C12 0.0231(10) 0.0246(10) 0.0272(11) -0.0003(8) -0.0120(8) -0.0057(8)
C13 0.0232(10) 0.0269(11) 0.0288(11) 0.0000(9) -0.0081(9) -0.0082(8)
C14 0.0247(10) 0.0231(10) 0.0268(11) -0.0018(8) -0.0085(9) -0.0025(8)
C15 0.0276(11) 0.0209(10) 0.0234(10) 0.0031(8) -0.0145(9) -0.0036(8)
C16 0.0296(11) 0.0284(11) 0.0223(10) 0.0031(8) -0.0087(9) -0.0091(9)
C17 0.0292(11) 0.0266(11) 0.0253(11) -0.0048(8) -0.0097(9) -0.0044(9)
C18 0.0322(11) 0.0230(10) 0.0242(11) 0.0035(8) -0.0120(9) -0.0065(9)
C19 0.0345(12) 0.0232(10) 0.0236(11) 0.0010(8) -0.0049(9) -0.0080(9)
C20 0.0278(11) 0.0242(11) 0.0274(11) 0.0004(8) -0.0043(9) -0.0088(8)
C21 0.0294(11) 0.0115(9) 0.0243(10) 0.0008(7) -0.0069(8) -0.0076(8)
C22 0.0287(11) 0.0228(10) 0.0232(10) -0.0019(8) -0.0042(9) -0.0061(8)
C23 0.0278(11) 0.0222(10) 0.0280(11) -0.0006(8) -0.0058(9) -0.0061(8)
C24 0.0262(10) 0.0138(9) 0.0257(10) -0.0002(8) -0.0057(8) -0.0071(8)
C25 0.0291(11) 0.0277(11) 0.0242(11) 0.0020(8) -0.0031(9) -0.0095(9)
C26 0.0242(11) 0.0287(11) 0.0295(12) -0.0001(9) -0.0028(9) -0.0073(9)
C27 0.0282(11) 0.0269(11) 0.0244(11) -0.0020(8) -0.0027(9) -0.0048(9)
C28 0.0248(10) 0.0233(10) 0.0271(11) -0.0018(8) -0.0042(9) -0.0024(8)
C29 0.0260(11) 0.0273(11) 0.0275(11) -0.0008(9) -0.0102(9) -0.0051(9)
C30 0.0209(10) 0.0261(10) 0.0235(10) 0.0005(8) -0.0107(8) -0.0029(8)
C31 0.0211(10) 0.0323(12) 0.0276(11) 0.0000(9) -0.0063(9) -0.0066(9)
C32 0.0226(10) 0.0284(11) 0.0302(11) -0.0043(9) -0.0066(9) 0.0004(8)
C33 0.0258(10) 0.0250(11) 0.0270(11) 0.0030(8) -0.0131(9) -0.0022(8)
C34 0.0279(11) 0.0309(11) 0.0246(11) 0.0038(9) -0.0071(9) -0.0080(9)
C35 0.0229(10) 0.0290(11) 0.0231(10) -0.0023(8) -0.0070(8) -0.0025(8)
C36 0.0392(13) 0.0233(11) 0.0346(12) 0.0037(9) -0.0139(10) -0.0039(9)
C37 0.0362(12) 0.0161(10) 0.0417(13) -0.0013(9) -0.0062(10) -0.0076(9)
C38 0.0351(12) 0.0227(11) 0.0456(14) -0.0048(10) -0.0023(11) -0.0080(9)
C39 0.0408(14) 0.0275(12) 0.0422(14) -0.0094(10) 0.0026(11) -0.0109(10)
C40 0.0460(14) 0.0250(11) 0.0372(13) -0.0071(9) -0.0070(11) -0.0132(10)
C41 0.0381(12) 0.0166(10) 0.0410(13) -0.0055(9) -0.0052(10) -0.0113(9)
C42 0.0418(13) 0.0170(10) 0.0436(14) -0.0020(9) -0.0122(11) -0.0116(9)
C43 0.0326(12) 0.0225(11) 0.0488(14) -0.0007(10) -0.0069(11) -0.0083(9)
C44 0.0359(13) 0.0242(11) 0.0444(14) 0.0025(10) -0.0012(11) -0.0095(9)
C45 0.0384(13) 0.0223(11) 0.0386(13) 0.0038(9) -0.0040(10) -0.0089(9)
C46 0.0360(12) 0.0128(9) 0.0407(13) -0.0007(9) -0.0054(10) -0.0081(8)
C47 0.0321(12) 0.0288(12) 0.0533(15) 0.0031(11) -0.0091(11) -0.0064(10)
C48 0.0316(12) 0.0337(12) 0.0552(16) 0.0000(11) -0.0134(11) -0.0093(10)
C49 0.0458(14) 0.0327(12) 0.0342(13) -0.0025(10) -0.0197(11) -0.0079(10)
C50 0.0497(15) 0.0371(13) 0.0291(12) -0.0066(10) -0.0102(11) -0.0090(11)
C51 0.0477(15) 0.0541(16) 0.0252(12) -0.0084(11) 0.0063(11) -0.0148(12)
C52 0.0388(13) 0.0487(14) 0.0254(12) 0.0008(10) 0.0039(10) -0.0138(11)
C53 0.0270(11) 0.0347(12) 0.0399(13) 0.0038(10) -0.0013(10) -0.0127(9)
C54 0.0226(11) 0.0315(12) 0.0421(13) -0.0012(10) -0.0049(9) -0.0085(9)
C55 0.0274(11) 0.0144(9) 0.0349(12) -0.0001(8) -0.0092(9) -0.0073(8)
C56 0.0242(10) 0.0164(10) 0.0373(12) 0.0005(8) -0.0081(9) -0.0055(8)
C57 0.0242(10) 0.0189(10) 0.0375(12) 0.0002(9) -0.0037(9) -0.0054(8)
C58 0.0301(11) 0.0141(9) 0.0377(12) 0.0004(8) -0.0090(9) -0.0078(8)
C59 0.0239(10) 0.0159(10) 0.0400(13) 0.0011(9) -0.0105(9) -0.0062(8)
C60 0.0221(10) 0.0200(10) 0.0387(12) -0.0037(9) -0.0062(9) -0.0058(8)
C61 0.0346(12) 0.0225(11) 0.0392(13) 0.0013(9) -0.0058(10) -0.0029(9)
C62 0.0421(13) 0.0234(11) 0.0364(13) -0.0029(9) -0.0040(10) -0.0045(10)
C63 0.0431(13) 0.0347(12) 0.0245(11) -0.0006(9) -0.0021(10) -0.0085(10)
C64 0.0406(13) 0.0351(12) 0.0276(12) 0.0038(9) -0.0002(10) -0.0128(10)
C65 0.0439(13) 0.0259(11) 0.0374(13) 0.0091(9) -0.0090(10) -0.0169(10)
C66 0.0409(13) 0.0252(11) 0.0401(13) 0.0100(10) -0.0157(11) -0.0127(10)
C67 0.0434(14) 0.0230(11) 0.0505(15) -0.0029(10) -0.0172(12) -0.0059(10)
C68 0.0419(14) 0.0232(11) 0.0521(15) -0.0059(10) -0.0144(11) -0.0077(10)
C69 0.0370(14) 0.0531(16) 0.0518(18) -0.0055(13) -0.0008(13) -0.0069(12)
C70 0.0577(19) 0.106(3) 0.0421(17) 0.0051(17) -0.0047(14) 0.0107(18)
C71 0.0448(15) 0.0522(17) 0.0452(16) -0.0014(14) -0.0070(13) 0.0102(13)
C72 0.0388(14) 0.0523(16) 0.0497(16) 0.0079(13) -0.0063(12) -0.0113(12)
C73 0.0230(11) 0.0356(13) 0.0433(15) -0.0020(11) -0.0071(11) -0.0008(9)
C74 0.0307(14) 0.0637(19) 0.072(2) 0.0213(15) 0.0050(13) -0.0067(13)
C75 0.0370(13) 0.0352(14) 0.0347(13) -0.0044(10) -0.0012(10) -0.0041(11)
C76 0.0468(14) 0.0319(13) 0.0403(14) -0.0009(10) -0.0002(11) 0.0031(11)
C77 0.0469(16) 0.0368(14) 0.0580(17) -0.0066(12) 0.0066(13) -0.0129(13)
C78 0.0588(19) 0.0494(17) 0.082(2) -0.0184(16) -0.0217(17) -0.0049(14)
C79 0.0356(14) 0.0471(15) 0.0465(15) -0.0151(12) 0.0040(12) -0.0131(11)
C80 0.0441(15) 0.0413(15) 0.0693(19) -0.0015(13) -0.0119(14) -0.0068(12)

loop_
_atom_type_symbol
_atom_type_description
_atom_type_scat_dispersion_real
_atom_type_scat_dispersion_imag
_atom_type_scat_source
C C 0.0181 0.0091 'International Tables Vol C Tables 4.2.6.8 and 6.1.1.4'
H H 0.0000 0.0000 'International Tables Vol C Tables 4.2.6.8 and 6.1.1.4'
N N 0.0311 0.0180 'International Tables Vol C Tables 4.2.6.8 and 6.1.1.4'
O O 0.0492 0.0322 'International Tables Vol C Tables 4.2.6.8 and 6.1.1.4'
F F 0.0727 0.0534 'International Tables Vol C Tables 4.2.6.8 and 6.1.1.4'
P P 0.2955 0.4335 'International Tables Vol C Tables 4.2.6.8 and 6.1.1.4'

loop_
_geom_angle_atom_site_label_1
_geom_angle_atom_site_label_2
_geom_angle_atom_site_label_3
_geom_angle
F5 P1 F4 89.43(8)
F5 P1 F1 89.94(9)
F4 P1 F1 90.32(8)
F5 P1 F2 91.08(9)
F4 P1 F2 89.55(9)
F1 P1 F2 178.97(9)
F5 P1 F6 90.96(9)
F4 P1 F6 179.61(9)
F1 P1 F6 89.74(9)
F2 P1 F6 90.38(9)
F5 P1 F3 179.39(9)
F4 P1 F3 89.97(8)
F1 P1 F3 90.11(8)
F2 P1 F3 88.87(8)
F6 P1 F3 89.65(9)
F8 P2 F9 90.19(8)
F8 P2 F10 90.40(8)
F9 P2 F10 89.92(8)
F8 P2 F12 90.15(8)
F9 P2 F12 90.67(8)
F10 P2 F12 179.20(8)
F8 P2 F11 90.11(8)
F9 P2 F11 179.51(8)
F10 P2 F11 89.69(7)
F12 P2 F11 89.72(8)
F8 P2 F7 179.33(8)
F9 P2 F7 90.41(8)
F10 P2 F7 89.90(8)
F12 P2 F7 89.55(8)
F11 P2 F7 89.30(7)
F17B P3 F16 123.8(8)
F17B P3 F18B 96.4(10)
F16 P3 F18B 138.0(5)
F17B P3 F15 138.1(10)
F16 P3 F15 94.3(3)
F18B P3 F15 43.7(4)
F17B P3 F13 74.1(5)
F16 P3 F13 92.0(3)
F18B P3 F13 87.3(3)
F15 P3 F13 89.20(17)
F17B P3 F14 103.9(5)
F16 P3 F14 89.8(2)
F18B P3 F14 92.1(2)
F15 P3 F14 91.81(14)
F13 P3 F14 177.83(17)
F17B P3 F16B 93.6(9)
F16 P3 F16B 30.2(5)
F18B P3 F16B 164.5(7)
F15 P3 F16B 123.1(6)
F13 P3 F16B 84.0(4)
F14 P3 F16B 97.0(4)
F17B P3 F17 39.0(9)
F16 P3 F17 90.8(2)
F18B P3 F17 131.1(5)
F15 P3 F17 173.7(2)
F13 P3 F17 94.33(17)
F14 P3 F17 84.49(15)
F16B P3 F17 62.6(6)
F17B P3 F18 56.4(8)
F16 P3 F18 174.9(3)
F18B P3 F18 43.8(4)
F15 P3 F18 87.2(3)
F13 P3 F18 92.79(18)
F14 P3 F18 85.34(15)
F16B P3 F18 149.3(6)
F17 P3 F18 87.4(2)
F17B P3 F15B 170.0(7)
F16 P3 F15B 55.3(4)
F18B P3 F15B 83.0(6)
F15 P3 F15B 39.5(4)
F13 P3 F15B 95.9(6)
F14 P3 F15B 86.1(6)
F16B P3 F15B 85.1(6)
F17 P3 F15B 144.8(5)
F18 P3 F15B 125.5(4)
F22 P4 F24 176.92(16)
F22 P4 F19 91.63(15)
F24 P4 F19 90.92(14)
F22 P4 F21 90.52(13)
F24 P4 F21 91.11(12)
F19 P4 F21 92.18(9)
F22 P4 F23 89.81(11)
F24 P4 F23 88.47(10)
F19 P4 F23 89.63(9)
F21 P4 F23 178.14(8)
F22 P4 F20 88.52(12)
F24 P4 F20 88.93(12)
F19 P4 F20 179.83(15)
F21 P4 F20 87.74(8)
F23 P4 F20 90.44(8)
C49 O1 C48 111.31(17)
C51 O2 C50 109.12(17)
C52 O3 C53 112.88(17)
C55 O4 C54 117.48(16)
C58 O5 C61 116.94(16)
C63 O6 C62 112.61(16)
C65 O7 C64 109.39(16)
C66 O8 C67 112.73(17)
C1 N1 C5 120.02(19)
C1 N1 C36 120.16(18)
C5 N1 C36 119.34(18)
C9 N2 C8 120.31(19)
C9 N2 C11 119.38(18)
C8 N2 C11 119.99(17)
C19 N3 C23 120.83(18)
C19 N3 C18 119.44(17)
C23 N3 C18 119.59(17)
C26 N4 C27 120.47(18)
C26 N4 C29 119.88(17)
C27 N4 C29 119.34(17)
C37 N5 C47 121.0(2)
C37 N5 H5N 114.2(18)
C47 N5 H5N 113.6(18)
C42 N6 C68 122.7(2)
C42 N6 H6N 119.5(16)
C68 N6 H6N 112.5(16)
N1 C1 C2 121.15(19)
N1 C1 H1 119.4
C2 C1 H1 119.4
C1 C2 C3 120.1(2)
C1 C2 H2 119.9
C3 C2 H2 119.9
C2 C3 C4 117.6(2)
C2 C3 C6 121.49(19)
C4 C3 C6 120.88(19)
C5 C4 C3 119.9(2)
C5 C4 H4 120.1
C3 C4 H4 120.1
N1 C5 C4 121.2(2)
N1 C5 H5 119.4
C4 C5 H5 119.4
C10 C6 C7 116.9(2)
C10 C6 C3 120.83(19)
C7 C6 C3 122.25(19)
C8 C7 C6 120.8(2)
C8 C7 H7 119.6
C6 C7 H7 119.6
N2 C8 C7 120.55(19)
N2 C8 H8 119.7
C7 C8 H8 119.7
N2 C9 C10 121.0(2)
N2 C9 H9 119.5
C10 C9 H9 119.5
C9 C10 C6 120.4(2)
C9 C10 H10 119.8
C6 C10 H10 119.8
N2 C11 C12 108.05(16)
N2 C11 H11A 110.1
C12 C11 H11A 110.1
N2 C11 H11B 110.1
C12 C11 H11B 110.1
H11A C11 H11B 108.4
C17 C12 C13 119.67(19)
C17 C12 C11 120.53(19)
C13 C12 C11 119.54(19)
C14 C13 C12 119.95(19)
C14 C13 H13 120.0
C12 C13 H13 120.0
C13 C14 C15 120.49(19)
C13 C14 H14 119.8
C15 C14 H14 119.8
C16 C15 C14 119.53(19)
C16 C15 C18 120.25(19)
C14 C15 C18 120.05(19)
C15 C16 C17 120.11(19)
C15 C16 H16 119.9
C17 C16 H16 119.9
C12 C17 C16 120.11(19)
C12 C17 H17 119.9
C16 C17 H17 119.9
C15 C18 N3 108.26(15)
C15 C18 H18A 110.0
N3 C18 H18A 110.0
C15 C18 H18B 110.0
N3 C18 H18B 110.0
H18A C18 H18B 108.4
N3 C19 C20 120.46(19)
N3 C19 H19 119.8
C20 C19 H19 119.8
C19 C20 C21 120.5(2)
C19 C20 H20 119.8
C21 C20 H20 119.8
C20 C21 C22 117.33(18)
C20 C21 C24 121.53(18)
C22 C21 C24 120.99(18)
C23 C22 C21 120.18(19)
C23 C22 H22 119.9
C21 C22 H22 119.9
N3 C23 C22 120.68(19)
N3 C23 H23 119.7
C22 C23 H23 119.7
C25 C24 C28 117.14(18)
C25 C24 C21 121.02(18)
C28 C24 C21 121.69(18)
C26 C25 C24 120.63(19)
C26 C25 H25 119.7
C24 C25 H25 119.7
N4 C26 C25 120.63(19)
N4 C26 H26 119.7
C25 C26 H26 119.7
N4 C27 C28 120.46(19)
N4 C27 H27 119.8
C28 C27 H27 119.8
C27 C28 C24 120.54(19)
C27 C28 H28 119.7
C24 C28 H28 119.7
N4 C29 C30 108.91(16)
N4 C29 H29A 109.9
C30 C29 H29A 109.9
N4 C29 H29B 109.9
C30 C29 H29B 109.9
H29A C29 H29B 108.3
C31 C30 C35 119.29(19)
C31 C30 C29 120.87(19)
C35 C30 C29 119.77(18)
C32 C31 C30 120.0(2)
C32 C31 H31 120.0
C30 C31 H31 120.0
C33 C32 C31 120.8(2)
C33 C32 H32 119.6
C31 C32 H32 119.6
C32 C33 C34 119.3(2)
C32 C33 C36 120.11(19)
C34 C33 C36 120.2(2)
C35 C34 C33 120.2(2)
C35 C34 H34 119.9
C33 C34 H34 119.9
C34 C35 C30 120.38(19)
C34 C35 H35 119.8
C30 C35 H35 119.8
N1 C36 C33 107.13(16)
N1 C36 H36A 110.3
C33 C36 H36A 110.3
N1 C36 H36B 110.3
C33 C36 H36B 110.3
H36A C36 H36B 108.5
C38 C37 N5 121.3(2)
C38 C37 C46 119.8(2)
N5 C37 C46 118.9(2)
C37 C38 C39 120.8(2)
C37 C38 H38 119.6
C39 C38 H38 119.6
C40 C39 C38 121.1(2)
C40 C39 H39 119.4
C38 C39 H39 119.4
C39 C40 C41 120.5(2)
C39 C40 H40 119.8
C41 C40 H40 119.7
C40 C41 C46 119.3(2)
C40 C41 C42 121.8(2)
C46 C41 C42 118.9(2)
C43 C42 N6 121.7(2)
C43 C42 C41 119.4(2)
N6 C42 C41 118.8(2)
C42 C43 C44 120.8(2)
C42 C43 H43 119.6
C44 C43 H43 119.6
C45 C44 C43 121.2(2)
C45 C44 H44 119.4
C43 C44 H44 119.4
C44 C45 C46 120.3(2)
C44 C45 H45 119.8
C46 C45 H45 119.8
C45 C46 C41 119.4(2)
C45 C46 C37 122.1(2)
C41 C46 C37 118.5(2)
N5 C47 C48 109.3(2)
N5 C47 H47A 109.8
C48 C47 H47A 109.8
N5 C47 H47B 109.8
C48 C47 H47B 109.8
H47A C47 H47B 108.3
O1 C48 C47 107.27(19)
O1 C48 H48A 110.3
C47 C48 H48A 110.3
O1 C48 H48B 110.3
C47 C48 H48B 110.3
H48A C48 H48B 108.5
O1 C49 C50 110.82(18)
O1 C49 H49A 109.5
C50 C49 H49A 109.5
O1 C49 H49B 109.5
C50 C49 H49B 109.5
H49A C49 H49B 108.1
O2 C50 C49 111.50(19)
O2 C50 H50A 109.3
C49 C50 H50A 109.3
O2 C50 H50B 109.3
C49 C50 H50B 109.3
H50A C50 H50B 108.0
O2 C51 C52 111.1(2)
O2 C51 H51A 109.4
C52 C51 H51A 109.4
O2 C51 H51B 109.4
C52 C51 H51B 109.4
H51A C51 H51B 108.0
O3 C52 C51 108.71(19)
O3 C52 H52A 109.9
C51 C52 H52A 109.9
O3 C52 H52B 109.9
C51 C52 H52B 109.9
H52A C52 H52B 108.3
O3 C53 C54 108.60(18)
O3 C53 H53A 110.0
C54 C53 H53A 110.0
O3 C53 H53B 110.0
C54 C53 H53B 110.0
H53A C53 H53B 108.4
O4 C54 C53 107.75(17)
O4 C54 H54A 110.2
C53 C54 H54A 110.2
O4 C54 H54B 110.2
C53 C54 H54B 110.2
H54A C54 H54B 108.5
O4 C55 C56 115.90(18)
O4 C55 C60 124.49(19)
C56 C55 C60 119.6(2)
C55 C56 C57 120.74(19)
C55 C56 H56 119.6
C57 C56 H56 119.6
C56 C57 C58 119.5(2)
C56 C57 H57 120.3
C58 C57 H57 120.3
C59 C58 O5 115.83(18)
C59 C58 C57 120.1(2)
O5 C58 C57 124.09(19)
C58 C59 C60 120.46(19)
C58 C59 H59 119.8
C60 C59 H59 119.8
C59 C60 C55 119.6(2)
C59 C60 H60 120.2
C55 C60 H60 120.2
O5 C61 C62 108.33(18)
O5 C61 H61A 110.0
C62 C61 H61A 110.0
O5 C61 H61B 110.0
C62 C61 H61B 110.0
H61A C61 H61B 108.4
O6 C62 C61 108.32(17)
O6 C62 H62A 110.0
C61 C62 H62A 110.0
O6 C62 H62B 110.0
C61 C62 H62B 110.0
H62A C62 H62B 108.4
O6 C63 C64 108.53(18)
O6 C63 H63A 110.0
C64 C63 H63A 110.0
O6 C63 H63B 110.0
C64 C63 H63B 110.0
H63A C63 H63B 108.4
O7 C64 C63 110.48(18)
O7 C64 H64A 109.6
C63 C64 H64A 109.6
O7 C64 H64B 109.6
C63 C64 H64B 109.6
H64A C64 H64B 108.1
O7 C65 C66 111.32(18)
O7 C65 H65A 109.4
C66 C65 H65A 109.4
O7 C65 H65B 109.4
C66 C65 H65B 109.4
H65A C65 H65B 108.0
O8 C66 C65 110.21(18)
O8 C66 H66A 109.6
C65 C66 H66A 109.6
O8 C66 H66B 109.6
C65 C66 H66B 109.6
H66A C66 H66B 108.1
O8 C67 C68 107.80(18)
O8 C67 H67A 110.1
C68 C67 H67A 110.1
O8 C67 H67B 110.1
C68 C67 H67B 110.1
H67A C67 H67B 108.5
N6 C68 C67 108.9(2)
N6 C68 H68A 109.9
C67 C68 H68A 109.9
N6 C68 H68B 109.9
C67 C68 H68B 109.9
H68A C68 H68B 108.3
N7 C69 C70 179.7(4)
C69 C70 H70A 109.5
C69 C70 H70B 109.5
H70A C70 H70B 109.5
C69 C70 H70C 109.5
H70A C70 H70C 109.5
H70B C70 H70C 109.5
N8 C71 C72 179.4(4)
C71 C72 H72A 109.5
C71 C72 H72B 109.5
H72A C72 H72B 109.5
C71 C72 H72C 109.5
H72A C72 H72C 109.5
H72B C72 H72C 109.5
N9 C73 C74 179.2(3)
C73 C74 H74A 109.5
C73 C74 H74B 109.5
H74A C74 H74B 109.5
C73 C74 H74C 109.5
H74A C74 H74C 109.5
H74B C74 H74C 109.5
N10 C75 C76 179.5(3)
C75 C76 H76A 109.5
C75 C76 H76B 109.5
H76A C76 H76B 109.5
C75 C76 H76C 109.5
H76A C76 H76C 109.5
H76B C76 H76C 109.5
N11 C77 C78 177.9(3)
C77 C78 H78A 109.5
C77 C78 H78B 109.5
H78A C78 H78B 109.5
C77 C78 H78C 109.5
H78A C78 H78C 109.5
H78B C78 H78C 109.5
N12 C79 C80 179.6(3)
C79 C80 H80A 109.5
C79 C80 H80B 109.5
H80A C80 H80B 109.5
C79 C80 H80C 109.5
H80A C80 H80C 109.5
H80B C80 H80C 109.5

loop_
_geom_bond_atom_site_label_1
_geom_bond_atom_site_label_2
_geom_bond_distance
P1 F5 1.5895(15)
P1 F4 1.5898(14)
P1 F1 1.5917(15)
P1 F2 1.5931(15)
P1 F6 1.5972(15)
P1 F3 1.5984(15)
P2 F8 1.5955(14)
P2 F9 1.5971(14)
P2 F10 1.5975(14)
P2 F12 1.6018(15)
P2 F11 1.6039(14)
P2 F7 1.6058(14)
P3 F17B 1.429(8)
P3 F16 1.519(4)
P3 F18B 1.533(6)
P3 F15 1.552(3)
P3 F13 1.565(2)
P3 F14 1.5838(17)
P3 F16B 1.594(10)
P3 F17 1.602(3)
P3 F18 1.642(3)
P3 F15B 1.692(10)
P4 F22 1.5615(19)
P4 F24 1.5696(18)
P4 F19 1.5713(17)
P4 F21 1.5821(16)
P4 F23 1.5918(14)
P4 F20 1.5941(15)
O1 C49 1.419(3)
O1 C48 1.432(3)
O2 C51 1.428(3)
O2 C50 1.429(3)
O3 C52 1.419(3)
O3 C53 1.425(3)
O4 C55 1.377(3)
O4 C54 1.433(3)
O5 C58 1.384(3)
O5 C61 1.425(3)
O6 C63 1.419(3)
O6 C62 1.424(3)
O7 C65 1.428(3)
O7 C64 1.428(3)
O8 C66 1.426(3)
O8 C67 1.431(3)
N1 C1 1.342(3)
N1 C5 1.352(3)
N1 C36 1.502(3)
N2 C9 1.343(3)
N2 C8 1.348(3)
N2 C11 1.503(3)
N3 C19 1.338(3)
N3 C23 1.348(3)
N3 C18 1.503(3)
N4 C26 1.346(3)
N4 C27 1.349(3)
N4 C29 1.495(3)
N5 C37 1.380(3)
N5 C47 1.450(3)
N5 H5N 0.82(3)
N6 C42 1.383(3)
N6 C68 1.448(3)
N6 H6N 0.86(3)
N7 C69 1.146(3)
N8 C71 1.149(4)
N9 C73 1.129(3)
N10 C75 1.141(3)
N11 C77 1.155(4)
N12 C79 1.135(4)
C1 C2 1.369(3)
C1 H1 0.9500
C2 C3 1.394(3)
C2 H2 0.9500
C3 C4 1.400(3)
C3 C6 1.484(3)
C4 C5 1.365(3)
C4 H4 0.9500
C5 H5 0.9500
C6 C10 1.396(3)
C6 C7 1.396(3)
C7 C8 1.369(3)
C7 H7 0.9500
C8 H8 0.9500
C9 C10 1.369(3)
C9 H9 0.9500
C10 H10 0.9500
C11 C12 1.505(3)
C11 H11A 0.9900
C11 H11B 0.9900
C12 C17 1.388(3)
C12 C13 1.394(3)
C13 C14 1.386(3)
C13 H13 0.9500
C14 C15 1.390(3)
C14 H14 0.9500
C15 C16 1.387(3)
C15 C18 1.503(3)
C16 C17 1.394(3)
C16 H16 0.9500
C17 H17 0.9500
C18 H18A 0.9900
C18 H18B 0.9900
C19 C20 1.381(3)
C19 H19 0.9500
C20 C21 1.389(3)
C20 H20 0.9500
C21 C22 1.401(3)
C21 C24 1.492(3)
C22 C23 1.371(3)
C22 H22 0.9500
C23 H23 0.9500
C24 C25 1.393(3)
C24 C28 1.393(3)
C25 C26 1.371(3)
C25 H25 0.9500
C26 H26 0.9500
C27 C28 1.374(3)
C27 H27 0.9500
C28 H28 0.9500
C29 C30 1.504(3)
C29 H29A 0.9900
C29 H29B 0.9900
C30 C31 1.386(3)
C30 C35 1.397(3)
C31 C32 1.386(3)
C31 H31 0.9500
C32 C33 1.384(3)
C32 H32 0.9500
C33 C34 1.390(3)
C33 C36 1.508(3)
C34 C35 1.381(3)
C34 H34 0.9500
C35 H35 0.9500
C36 H36A 0.9900
C36 H36B 0.9900
C37 C38 1.378(3)
C37 C46 1.442(3)
C38 C39 1.399(4)
C38 H38 0.9500
C39 C40 1.362(3)
C39 H39 0.9500
C40 C41 1.421(3)
C40 H40 0.9500
C41 C46 1.424(3)
C41 C42 1.441(3)
C42 C43 1.383(3)
C43 C44 1.400(3)
C43 H43 0.9500
C44 C45 1.369(3)
C44 H44 0.9500
C45 C46 1.416(3)
C45 H45 0.9500
C47 C48 1.500(4)
C47 H47A 0.9900
C47 H47B 0.9900
C48 H48A 0.9900
C48 H48B 0.9900
C49 C50 1.490(3)
C49 H49A 0.9900
C49 H49B 0.9900
C50 H50A 0.9900
C50 H50B 0.9900
C51 C52 1.494(4)
C51 H51A 0.9900
C51 H51B 0.9900
C52 H52A 0.9900
C52 H52B 0.9900
C53 C54 1.497(3)
C53 H53A 0.9900
C53 H53B 0.9900
C54 H54A 0.9900
C54 H54B 0.9900
C55 C56 1.387(3)
C55 C60 1.395(3)
C56 C57 1.388(3)
C56 H56 0.9500
C57 C58 1.394(3)
C57 H57 0.9500
C58 C59 1.380(3)
C59 C60 1.394(3)
C59 H59 0.9500
C60 H60 0.9500
C61 C62 1.507(3)
C61 H61A 0.9900
C61 H61B 0.9900
C62 H62A 0.9900
C62 H62B 0.9900
C63 C64 1.498(3)
C63 H63A 0.9900
C63 H63B 0.9900
C64 H64A 0.9900
C64 H64B 0.9900
C65 C66 1.483(3)
C65 H65A 0.9900
C65 H65B 0.9900
C66 H66A 0.9900
C66 H66B 0.9900
C67 C68 1.502(4)
C67 H67A 0.9900
C67 H67B 0.9900
C68 H68A 0.9900
C68 H68B 0.9900
C69 C70 1.453(4)
C70 H70A 0.9800
C70 H70B 0.9800
C70 H70C 0.9800
C71 C72 1.423(4)
C72 H72A 0.9800
C72 H72B 0.9800
C72 H72C 0.9800
C73 C74 1.438(4)
C74 H74A 0.9800
C74 H74B 0.9800
C74 H74C 0.9800
C75 C76 1.448(3)
C76 H76A 0.9800
C76 H76B 0.9800
C76 H76C 0.9800
C77 C78 1.472(4)
C78 H78A 0.9800
C78 H78B 0.9800
C78 H78C 0.9800
C79 C80 1.447(4)
C80 H80A 0.9800
C80 H80B 0.9800
C80 H80C 0.9800

loop_
_geom_torsion_atom_site_label_1
_geom_torsion_atom_site_label_2
_geom_torsion_atom_site_label_3
_geom_torsion_atom_site_label_4
_geom_torsion
C5 N1 C1 C2 -1.6(3)
C36 N1 C1 C2 170.34(18)
N1 C1 C2 C3 0.0(3)
C1 C2 C3 C4 2.0(3)
C1 C2 C3 C6 -175.52(18)
C2 C3 C4 C5 -2.4(3)
C6 C3 C4 C5 175.14(18)
C1 N1 C5 C4 1.2(3)
C36 N1 C5 C4 -170.82(18)
C3 C4 C5 N1 0.9(3)
C2 C3 C6 C10 -177.72(18)
C4 C3 C6 C10 4.8(3)
C2 C3 C6 C7 4.8(3)
C4 C3 C6 C7 -172.62(18)
C10 C6 C7 C8 -1.4(3)
C3 C6 C7 C8 176.10(18)
C9 N2 C8 C7 1.1(3)
C11 N2 C8 C7 -172.37(18)
C6 C7 C8 N2 -0.4(3)
C8 N2 C9 C10 0.1(3)
C11 N2 C9 C10 173.59(19)
N2 C9 C10 C6 -2.0(3)
C7 C6 C10 C9 2.6(3)
C3 C6 C10 C9 -174.99(18)
C9 N2 C11 C12 -85.8(2)
C8 N2 C11 C12 87.8(2)
N2 C11 C12 C17 89.5(2)
N2 C11 C12 C13 -84.7(2)
C17 C12 C13 C14 -2.5(3)
C11 C12 C13 C14 171.71(18)
C12 C13 C14 C15 -0.8(3)
C13 C14 C15 C16 3.5(3)
C13 C14 C15 C18 -171.93(18)
C14 C15 C16 C17 -2.9(3)
C18 C15 C16 C17 172.46(18)
C13 C12 C17 C16 3.0(3)
C11 C12 C17 C16 -171.13(18)
C15 C16 C17 C12 -0.3(3)
C16 C15 C18 N3 -93.4(2)
C14 C15 C18 N3 82.0(2)
C19 N3 C18 C15 94.0(2)
C23 N3 C18 C15 -81.7(2)
C23 N3 C19 C20 1.7(3)
C18 N3 C19 C20 -173.99(17)
N3 C19 C20 C21 0.6(3)
C19 C20 C21 C22 -2.6(3)
C19 C20 C21 C24 172.96(18)
C20 C21 C22 C23 2.5(3)
C24 C21 C22 C23 -173.07(18)
C19 N3 C23 C22 -1.8(3)
C18 N3 C23 C22 173.90(18)
C21 C22 C23 N3 -0.4(3)
C20 C21 C24 C25 -0.9(3)
C22 C21 C24 C25 174.49(18)
C20 C21 C24 C28 -176.31(18)
C22 C21 C24 C28 -0.9(3)
C28 C24 C25 C26 3.4(3)
C21 C24 C25 C26 -172.20(18)
C27 N4 C26 C25 -2.4(3)
C29 N4 C26 C25 171.24(18)
C24 C25 C26 N4 -0.4(3)
C26 N4 C27 C28 2.1(3)
C29 N4 C27 C28 -171.59(18)
N4 C27 C28 C24 1.0(3)
C25 C24 C28 C27 -3.7(3)
C21 C24 C28 C27 171.87(18)
C26 N4 C29 C30 -86.2(2)
C27 N4 C29 C30 87.5(2)
N4 C29 C30 C31 84.7(2)
N4 C29 C30 C35 -92.3(2)
C35 C30 C31 C32 1.6(3)
C29 C30 C31 C32 -175.40(18)
C30 C31 C32 C33 -0.7(3)
C31 C32 C33 C34 -1.3(3)
C31 C32 C33 C36 171.95(19)
C32 C33 C34 C35 2.3(3)
C36 C33 C34 C35 -170.93(19)
C33 C34 C35 C30 -1.4(3)
C31 C30 C35 C34 -0.6(3)
C29 C30 C35 C34 176.46(18)
C1 N1 C36 C33 -86.7(2)
C5 N1 C36 C33 85.3(2)
C32 C33 C36 N1 -86.1(2)
C34 C33 C36 N1 87.1(2)
C47 N5 C37 C38 -20.6(3)
C47 N5 C37 C46 161.20(19)
N5 C37 C38 C39 -176.7(2)
C46 C37 C38 C39 1.5(3)
C37 C38 C39 C40 -1.2(3)
C38 C39 C40 C41 0.0(3)
C39 C40 C41 C46 0.8(3)
C39 C40 C41 C42 180.0(2)
C68 N6 C42 C43 -11.7(3)
C68 N6 C42 C41 170.24(19)
C40 C41 C42 C43 -178.58(19)
C46 C41 C42 C43 0.6(3)
C40 C41 C42 N6 -0.5(3)
C46 C41 C42 N6 178.67(18)
N6 C42 C43 C44 -178.1(2)
C41 C42 C43 C44 -0.1(3)
C42 C43 C44 C45 -0.1(3)
C43 C44 C45 C46 -0.2(3)
C44 C45 C46 C41 0.7(3)
C44 C45 C46 C37 179.43(19)
C40 C41 C46 C45 178.27(18)
C42 C41 C46 C45 -0.9(3)
C40 C41 C46 C37 -0.5(3)
C42 C41 C46 C37 -179.65(18)
C38 C37 C46 C45 -179.39(19)
N5 C37 C46 C45 -1.1(3)
C38 C37 C46 C41 -0.7(3)
N5 C37 C46 C41 177.56(18)
C37 N5 C47 C48 -166.0(2)
C49 O1 C48 C47 -179.40(18)
N5 C47 C48 O1 51.4(2)
C48 O1 C49 C50 159.31(19)
C51 O2 C50 C49 176.6(2)
O1 C49 C50 O2 71.8(2)
C50 O2 C51 C52 -172.7(2)
C53 O3 C52 C51 -167.31(19)
O2 C51 C52 O3 -69.7(3)
C52 O3 C53 C54 174.78(18)
C55 O4 C54 C53 -177.81(17)
O3 C53 C54 O4 73.0(2)
C54 O4 C55 C56 -179.24(17)
C54 O4 C55 C60 0.9(3)
O4 C55 C56 C57 -179.57(17)
C60 C55 C56 C57 0.3(3)
C55 C56 C57 C58 0.6(3)
C61 O5 C58 C59 179.35(17)
C61 O5 C58 C57 -0.2(3)
C56 C57 C58 C59 -1.3(3)
C56 C57 C58 O5 178.28(17)
O5 C58 C59 C60 -178.45(17)
C57 C58 C59 C60 1.1(3)
C58 C59 C60 C55 -0.3(3)
O4 C55 C60 C59 179.41(17)
C56 C55 C60 C59 -0.4(3)
C58 O5 C61 C62 -171.28(16)
C63 O6 C62 C61 170.10(18)
O5 C61 C62 O6 72.5(2)
C62 O6 C63 C64 -168.57(19)
C65 O7 C64 C63 -178.10(18)
O6 C63 C64 O7 -70.7(2)
C64 O7 C65 C66 -179.72(18)
C67 O8 C66 C65 158.48(18)
O7 C65 C66 O8 73.1(2)
C66 O8 C67 C68 -173.46(18)
C42 N6 C68 C67 -178.58(19)
O8 C67 C68 N6 52.2(2)
